data_4088479
loop_
_publ_author_name
'Dunsford, Jay J.'
'Evans, David J.'
'Pugh, Thomas'
'Shah, Sachin N.'
'Chilton, Nicholas F.'
'Ingleson, Michael J.'

_publ_section_title
;
 Three-Coordinate Iron(II) Expanded Ring N-Heterocyclic Carbene Complexes
;
_journal_issue 8
_journal_name_full Organometallics
_journal_page_first 1098
_journal_paper_doi 10.1021/acs.organomet.6b00121
_journal_volume 35
_journal_year 2016
_chemical_formula_moiety 'C54 H76 Br4 Fe2 N4, 4(C6 H6)'
_chemical_formula_sum 'C78 H100 Br4 Fe2 N4'
_chemical_formula_weight 1524.95
_space_group_crystal_system triclinic
_space_group_IT_number 2
_space_group_name_Hall '-P 1'
_space_group_name_H-M_alt 'P -1'
_atom_sites_solution_hydrogens geom
_audit_creation_date 2016-01-07
_audit_creation_method
;
Olex2 1.2
(compiled 2015.09.30 svn.r3233 for OlexSys, GUI svn.r5103)
;
_cell_angle_alpha 70.448(7)
_cell_angle_beta 88.517(5)
_cell_angle_gamma 67.228(5)
_cell_formula_units_Z 1
_cell_length_a 10.6547(5)
_cell_length_b 12.2902(8)
_cell_length_c 16.2704(13)
_cell_measurement_reflns_used 3853
_cell_measurement_temperature 150.02(14)
_cell_measurement_theta_max 26.9200
_cell_measurement_theta_min 3.5580
_cell_volume 1838.0(2)
_computing_cell_refinement
;
CrysAlisPro, Agilent Technologies,
Version 1.171.36.24 (release 03-12-2012 CrysAlis171 .NET)
(compiled Dec  3 2012,18:21:49)
;
_computing_data_collection
;
CrysAlisPro, Agilent Technologies,
Version 1.171.36.24 (release 03-12-2012 CrysAlis171 .NET)
(compiled Dec  3 2012,18:21:49)
;
_computing_data_reduction
;
CrysAlisPro, Agilent Technologies,
Version 1.171.36.24 (release 03-12-2012 CrysAlis171 .NET)
(compiled Dec  3 2012,18:21:49)
;
_computing_molecular_graphics 'Olex2 (Dolomanov et al., 2009)'
_computing_publication_material 'Olex2 (Dolomanov et al., 2009)'
_computing_structure_refinement 'ShelXL (Sheldrick, 2015)'
_computing_structure_solution 'ShelXS (Sheldrick, 2008)'
_diffrn_ambient_temperature 150.02(14)
_diffrn_detector_area_resol_mean 8.0714
_diffrn_measured_fraction_theta_full 0.997
_diffrn_measured_fraction_theta_max 0.997
_diffrn_measurement_details
;
#__ type_ start__ end____ width___ exp.time_
  1 omega   15.00   43.00   1.0000   15.0000
omega____ theta____ kappa____ phi______ frames
    -      -20.4767   77.0000    0.0000 28

#__ type_ start__ end____ width___ exp.time_
  2 omega  -11.00   94.00   1.0000   15.0000
omega____ theta____ kappa____ phi______ frames
    -       21.4923   77.0000   90.0000 105

#__ type_ start__ end____ width___ exp.time_
  3 omega   11.00   39.00   1.0000   15.0000
omega____ theta____ kappa____ phi______ frames
    -      -20.4767   77.0000  120.0000 28

#__ type_ start__ end____ width___ exp.time_
  4 omega  -11.00   94.00   1.0000   15.0000
omega____ theta____ kappa____ phi______ frames
    -       21.4923   77.0000  -30.0000 105

#__ type_ start__ end____ width___ exp.time_
  5 omega    7.00   40.00   1.0000   15.0000
omega____ theta____ kappa____ phi______ frames
    -      -20.4767   77.0000 -120.0000 33

#__ type_ start__ end____ width___ exp.time_
  6 omega  -12.00   86.00   1.0000   15.0000
omega____ theta____ kappa____ phi______ frames
    -       21.4923   77.0000 -150.0000 98

#__ type_ start__ end____ width___ exp.time_
  7 omega  -46.00  -18.00   1.0000   15.0000
omega____ theta____ kappa____ phi______ frames
    -      -20.4767   77.0000  120.0000 28
;
_diffrn_measurement_device_type 'SuperNova, Single source at offset), Eos'
_diffrn_measurement_method '\w scans'
_diffrn_orient_matrix_UB_11 -0.0076449000
_diffrn_orient_matrix_UB_12 0.0029080000
_diffrn_orient_matrix_UB_13 -0.0439584000
_diffrn_orient_matrix_UB_21 -0.0059258000
_diffrn_orient_matrix_UB_22 0.0632263000
_diffrn_orient_matrix_UB_23 -0.0154470000
_diffrn_orient_matrix_UB_31 0.0720725000
_diffrn_orient_matrix_UB_32 -0.0215973000
_diffrn_orient_matrix_UB_33 -0.0003247000
_diffrn_radiation_monochromator mirror
_diffrn_radiation_type MoK\a
_diffrn_radiation_wavelength 0.71073
_diffrn_reflns_av_R_equivalents 0.0361
_diffrn_reflns_av_unetI/netI 0.0697
_diffrn_reflns_Laue_measured_fraction_full 0.997
_diffrn_reflns_Laue_measured_fraction_max 0.997
_diffrn_reflns_limit_h_max 13
_diffrn_reflns_limit_h_min -13
_diffrn_reflns_limit_k_max 15
_diffrn_reflns_limit_k_min -15
_diffrn_reflns_limit_l_max 20
_diffrn_reflns_limit_l_min -20
_diffrn_reflns_number 13192
_diffrn_reflns_point_group_measured_fraction_full 0.997
_diffrn_reflns_point_group_measured_fraction_max 0.997
_diffrn_reflns_theta_full 25.000
_diffrn_reflns_theta_max 26.372
_diffrn_reflns_theta_min 3.358
_diffrn_source 'SuperNova (Mo) X-ray Source'
_exptl_absorpt_coefficient_mu 2.612
_exptl_absorpt_correction_T_max 1.00000
_exptl_absorpt_correction_T_min 0.43253
_exptl_absorpt_correction_type multi-scan
_exptl_absorpt_process_details
;
CrysAlisPro, Agilent Technologies,
Version 1.171.36.24 (release 03-12-2012 CrysAlis171 .NET)
(compiled Dec  3 2012,18:21:49)
Empirical absorption correction using spherical harmonics,
 implemented in SCALE3 ABSPACK scaling algorithm.
;
_exptl_crystal_colour 'clear colourless'
_exptl_crystal_colour_lustre clear
_exptl_crystal_colour_primary colourless
_exptl_crystal_density_diffrn 1.378
_exptl_crystal_description block
_exptl_crystal_F_000 788
_exptl_crystal_size_max 0.7
_exptl_crystal_size_mid 0.3
_exptl_crystal_size_min 0.2
_refine_diff_density_max 1.081
_refine_diff_density_min -0.829
_refine_diff_density_rms 0.102
_refine_ls_extinction_method none
_refine_ls_goodness_of_fit_ref 1.066
_refine_ls_hydrogen_treatment constr
_refine_ls_matrix_type full
_refine_ls_number_parameters 393
_refine_ls_number_reflns 7489
_refine_ls_number_restraints 0
_refine_ls_restrained_S_all 1.066
_refine_ls_R_factor_all 0.0812
_refine_ls_R_factor_gt 0.0537
_refine_ls_shift/su_max 0.001
_refine_ls_shift/su_mean 0.000
_refine_ls_structure_factor_coef Fsqd
_refine_ls_weighting_details
;
 w=1/[\s^2^(Fo^2^)+(0.0547P)^2^+1.6403P]
 where P=(Fo^2^+2Fc^2^)/3
;
_refine_ls_weighting_scheme calc
_refine_ls_wR_factor_gt 0.1192
_refine_ls_wR_factor_ref 0.1335
_reflns_Friedel_coverage 0.000
_reflns_number_gt 5586
_reflns_number_total 7489
_reflns_threshold_expression 'I > 2\s(I)'
_cod_data_source_file om6b00121_si_002.cif
_cod_data_source_block amji327
_cod_database_code 4088479
_shelxl_version_number 2013-2
_chemical_oxdiff_formula C54H76N4Fe2Br4
_shelx_space_group_comment
;
The symmetry employed for this shelxl refinement is uniquely defined
by the following loop, which should always be used as a source of
symmetry information in preference to the above space-group names.
They are only intended as comments.
;
_reflns_odcompleteness_completeness 99.77
_reflns_odcompleteness_iscentric 1
_reflns_odcompleteness_theta 26.32
_olex2_refinement_description
;
1. Fixed Uiso
 At 1.2 times of:
  All C(H) groups, All C(H,H) groups
 At 1.5 times of:
  All C(H,H,H) groups
2.a Ternary CH refined with riding coordinates:
 C18(H18), C25(H25), C6(H6), C13(H13)
2.b Secondary CH2 refined with riding coordinates:
 C2(H2A,H2B), C3(H3A,H3B)
2.c Aromatic/amide H refined with riding coordinates:
 C23(H23), C10(H10), C22(H22), C11(H11), C21(H21), C9(H9), C33(H33), C28(H28),
 C29(H29), C30(H30), C31(H31), C32(H32), C38(H38), C37(H37), C39(H39), C35(H35),
  C34(H34), C36(H36)
2.d Fitted hexagon refined as free rotating group:
 C33(C28,C29,C30,C31,C32)
2.e Idealised Me refined as rotating group:
 C27(H27A,H27B,H27C), C8(H8A,H8B,H8C), C15(H15A,H15B,H15C), C20(H20A,H20B,
 H20C), C19(H19A,H19B,H19C), C7(H7A,H7B,H7C), C26(H26A,H26B,H26C), C14(H14A,
 H14B,H14C)
;
_olex2_submission_special_instructions 'No special instructions were received'

loop_
_space_group_symop_operation_xyz
'x, y, z'
'-x, -y, -z'

loop_
_atom_site_label
_atom_site_type_symbol
_atom_site_fract_x
_atom_site_fract_y
_atom_site_fract_z
_atom_site_U_iso_or_equiv
_atom_site_adp_type
_atom_site_occupancy
_atom_site_site_symmetry_order
_atom_site_calc_flag
_atom_site_refinement_flags_posn
Br2 Br 0.94543(5) 0.66941(4) 0.47411(3) 0.02776(13) Uani 1 1 d .
Br1 Br 1.24749(5) 0.50077(5) 0.34453(3) 0.03973(15) Uani 1 1 d .
Fe1 Fe 1.02958(6) 0.51815(6) 0.39306(4) 0.02350(16) Uani 1 1 d .
N2 N 0.8152(4) 0.6700(3) 0.2312(2) 0.0228(8) Uani 1 1 d .
N1 N 0.9119(4) 0.4756(3) 0.2402(2) 0.0227(8) Uani 1 1 d .
C1 C 0.8999(4) 0.5553(4) 0.2825(3) 0.0208(9) Uani 1 1 d .
C5 C 1.0983(5) 0.2768(4) 0.2470(3) 0.0308(10) Uani 1 1 d .
C23 C 0.5944(5) 0.9189(4) 0.3144(3) 0.0340(11) Uani 1 1 d .
H23 H 0.5156 0.9386 0.3423 0.041 Uiso 1 1 calc R
C4 C 0.9767(5) 0.3395(4) 0.2763(3) 0.0257(10) Uani 1 1 d .
C17 C 0.8341(5) 0.8618(4) 0.2319(3) 0.0269(10) Uani 1 1 d .
C24 C 0.6448(4) 0.8078(4) 0.2953(3) 0.0263(10) Uani 1 1 d .
C2 C 0.8310(5) 0.5374(4) 0.1541(3) 0.0294(11) Uani 1 1 d .
H2A H 0.7652 0.5019 0.1506 0.035 Uiso 1 1 calc R
H2B H 0.8894 0.5297 0.1078 0.035 Uiso 1 1 calc R
C18 C 0.9615(5) 0.8346(5) 0.1861(3) 0.0362(11) Uani 1 1 d .
H18 H 0.9960 0.7462 0.1904 0.043 Uiso 1 1 calc R
C3 C 0.7590(5) 0.6743(4) 0.1476(3) 0.0314(11) Uani 1 1 d .
H3A H 0.7819 0.7301 0.0974 0.038 Uiso 1 1 calc R
H3B H 0.6603 0.7009 0.1437 0.038 Uiso 1 1 calc R
C16 C 0.7642(4) 0.7822(4) 0.2542(3) 0.0221(9) Uani 1 1 d .
C12 C 0.9079(5) 0.2750(4) 0.3355(3) 0.0321(11) Uani 1 1 d .
C10 C 1.0876(6) 0.0801(4) 0.3352(3) 0.0434(13) Uani 1 1 d .
H10 H 1.1255 -0.0075 0.3553 0.052 Uiso 1 1 calc R
C22 C 0.6606(6) 0.9992(4) 0.2923(3) 0.0384(12) Uani 1 1 d .
H22 H 0.6254 1.0732 0.3048 0.046 Uiso 1 1 calc R
C11 C 0.9668(6) 0.1439(4) 0.3634(3) 0.0409(13) Uani 1 1 d .
H11 H 0.9238 0.0982 0.4018 0.049 Uiso 1 1 calc R
C21 C 0.7781(5) 0.9720(4) 0.2519(3) 0.0347(11) Uani 1 1 d .
H21 H 0.8210 1.0278 0.2376 0.042 Uiso 1 1 calc R
C25 C 0.5728(5) 0.7169(5) 0.3219(3) 0.0363(11) Uani 1 1 d .
H25 H 0.6037 0.6608 0.2879 0.044 Uiso 1 1 calc R
C27 C 0.6131(6) 0.6358(5) 0.4192(3) 0.0413(12) Uani 1 1 d .
H27A H 0.7111 0.5926 0.4310 0.062 Uiso 1 1 calc GR
H27B H 0.5726 0.5753 0.4339 0.062 Uiso 1 1 calc GR
H27C H 0.5810 0.6887 0.4540 0.062 Uiso 1 1 calc GR
C6 C 1.1729(5) 0.3457(5) 0.1830(3) 0.0372(12) Uani 1 1 d .
H6 H 1.1338 0.4340 0.1792 0.045 Uiso 1 1 calc R
C13 C 0.7722(6) 0.3425(5) 0.3635(4) 0.0441(13) Uani 1 1 d .
H13 H 0.7658 0.4268 0.3570 0.053 Uiso 1 1 calc R
C8 C 1.3265(5) 0.2909(5) 0.2131(3) 0.0440(13) Uani 1 1 d .
H8A H 1.3400 0.2929 0.2706 0.066 Uiso 1 1 calc GR
H8B H 1.3682 0.3400 0.1726 0.066 Uiso 1 1 calc GR
H8C H 1.3677 0.2053 0.2149 0.066 Uiso 1 1 calc GR
C9 C 1.1514(6) 0.1452(4) 0.2780(3) 0.0410(13) Uani 1 1 d .
H9 H 1.2322 0.1010 0.2592 0.049 Uiso 1 1 calc R
C15 C 0.7552(7) 0.2788(6) 0.4592(4) 0.0567(16) Uani 1 1 d .
H15A H 0.7584 0.1967 0.4673 0.085 Uiso 1 1 calc GR
H15B H 0.6685 0.3291 0.4728 0.085 Uiso 1 1 calc GR
H15C H 0.8279 0.2709 0.4974 0.085 Uiso 1 1 calc GR
C20 C 1.0752(6) 0.8521(6) 0.2301(4) 0.0577(16) Uani 1 1 d .
H20A H 1.0455 0.9389 0.2244 0.087 Uiso 1 1 calc GR
H20B H 1.1568 0.8278 0.2021 0.087 Uiso 1 1 calc GR
H20C H 1.0942 0.8004 0.2912 0.087 Uiso 1 1 calc GR
C19 C 0.9293(6) 0.9162(5) 0.0888(3) 0.0557(16) Uani 1 1 d .
H19A H 0.8654 0.8979 0.0610 0.084 Uiso 1 1 calc GR
H19B H 1.0122 0.8985 0.0614 0.084 Uiso 1 1 calc GR
H19C H 0.8900 1.0036 0.0827 0.084 Uiso 1 1 calc GR
C7 C 1.1526(6) 0.3431(6) 0.0912(3) 0.0584(17) Uani 1 1 d .
H7A H 1.1932 0.2575 0.0930 0.088 Uiso 1 1 calc GR
H7B H 1.1956 0.3915 0.0514 0.088 Uiso 1 1 calc GR
H7C H 1.0564 0.3785 0.0716 0.088 Uiso 1 1 calc GR
C26 C 0.4180(6) 0.7834(6) 0.3036(5) 0.080(2) Uani 1 1 d .
H26A H 0.3855 0.8401 0.3355 0.120 Uiso 1 1 calc GR
H26B H 0.3785 0.7221 0.3219 0.120 Uiso 1 1 calc GR
H26C H 0.3919 0.8301 0.2418 0.120 Uiso 1 1 calc GR
C14 C 0.6522(6) 0.3597(7) 0.3042(4) 0.078(2) Uani 1 1 d .
H14A H 0.6501 0.4155 0.2461 0.117 Uiso 1 1 calc GR
H14B H 0.5680 0.3950 0.3272 0.117 Uiso 1 1 calc GR
H14C H 0.6630 0.2794 0.3022 0.117 Uiso 1 1 calc GR
C33 C 0.4347(4) 0.6506(5) -0.0010(4) 0.090(2) Uani 1 1 d .
H33 H 0.5252 0.6416 -0.0052 0.108 Uiso 1 1 calc R
C28 C 0.3456(5) 0.6936(4) -0.0766(3) 0.0677(19) Uani 1 1 d G
H28 H 0.3764 0.7134 -0.1314 0.081 Uiso 1 1 calc R
C29 C 0.2104(5) 0.7070(4) -0.0702(3) 0.0662(19) Uani 1 1 d G
H29 H 0.1508 0.7358 -0.1208 0.079 Uiso 1 1 calc R
C30 C 0.1644(4) 0.6775(4) 0.0118(3) 0.074(2) Uani 1 1 d G
H30 H 0.0739 0.6865 0.0161 0.089 Uiso 1 1 calc R
C31 C 0.2535(5) 0.6345(4) 0.0874(2) 0.0682(19) Uani 1 1 d G
H31 H 0.2227 0.6147 0.1423 0.082 Uiso 1 1 calc R
C32 C 0.3887(5) 0.6210(4) 0.0810(3) 0.072(2) Uani 1 1 d G
H32 H 0.4483 0.5923 0.1316 0.087 Uiso 1 1 calc R
C38 C 0.6242(5) 1.0088(5) 0.5017(3) 0.0380(12) Uani 1 1 d .
H38 H 0.7085 1.0149 0.5026 0.046 Uiso 1 1 calc R
C37 C 0.5087(6) 1.1150(5) 0.4634(3) 0.0362(12) Uani 1 1 d .
H37 H 0.5148 1.1926 0.4390 0.043 Uiso 1 1 calc R
C39 C 0.6185(6) 0.8920(5) 0.5393(3) 0.0388(12) Uani 1 1 d .
H39 H 0.6976 0.8200 0.5658 0.047 Uiso 1 1 calc R
C35 C 0.4493(9) 1.0055(7) 0.0769(5) 0.079(2) Uani 1 1 d .
H35 H 0.4131 1.0110 0.1287 0.094 Uiso 1 1 calc R
C34 C 0.4097(9) 0.9459(8) 0.0321(6) 0.098(3) Uani 1 1 d .
H34 H 0.3500 0.9074 0.0542 0.118 Uiso 1 1 calc R
C36 C 0.5397(10) 1.0562(7) 0.0471(6) 0.091(3) Uani 1 1 d .
H36 H 0.5689 1.0931 0.0798 0.109 Uiso 1 1 calc R

loop_
_atom_site_aniso_label
_atom_site_aniso_U_11
_atom_site_aniso_U_22
_atom_site_aniso_U_33
_atom_site_aniso_U_23
_atom_site_aniso_U_13
_atom_site_aniso_U_12
Br2 0.0325(3) 0.0243(2) 0.0267(2) -0.01026(18) 0.00410(19) -0.0106(2)
Br1 0.0239(3) 0.0555(3) 0.0366(3) -0.0136(2) 0.0104(2) -0.0154(2)
Fe1 0.0198(3) 0.0287(3) 0.0231(3) -0.0107(3) 0.0037(3) -0.0096(3)
N2 0.025(2) 0.0207(17) 0.0234(18) -0.0087(15) 0.0015(15) -0.0084(16)
N1 0.0222(19) 0.0243(18) 0.0228(18) -0.0109(15) 0.0048(15) -0.0084(16)
C1 0.025(2) 0.024(2) 0.020(2) -0.0090(17) 0.0085(18) -0.0158(19)
C5 0.031(3) 0.030(2) 0.029(2) -0.012(2) -0.003(2) -0.008(2)
C23 0.029(3) 0.035(3) 0.032(3) -0.017(2) 0.008(2) -0.002(2)
C4 0.030(3) 0.021(2) 0.024(2) -0.0082(18) -0.0006(19) -0.008(2)
C17 0.030(3) 0.021(2) 0.029(2) -0.0088(18) 0.001(2) -0.010(2)
C24 0.021(2) 0.027(2) 0.024(2) -0.0078(18) 0.0018(18) -0.0047(19)
C2 0.040(3) 0.025(2) 0.018(2) -0.0081(18) -0.012(2) -0.005(2)
C18 0.033(3) 0.033(3) 0.046(3) -0.013(2) 0.010(2) -0.017(2)
C3 0.035(3) 0.033(2) 0.022(2) -0.0110(19) -0.001(2) -0.007(2)
C16 0.027(2) 0.0169(19) 0.019(2) -0.0067(17) 0.0001(18) -0.0048(18)
C12 0.037(3) 0.031(2) 0.033(3) -0.011(2) 0.003(2) -0.017(2)
C10 0.050(3) 0.022(2) 0.052(3) -0.012(2) -0.008(3) -0.009(2)
C22 0.050(3) 0.021(2) 0.035(3) -0.014(2) 0.003(2) -0.002(2)
C11 0.049(3) 0.027(2) 0.047(3) -0.009(2) 0.000(3) -0.019(2)
C21 0.046(3) 0.026(2) 0.036(3) -0.011(2) 0.003(2) -0.018(2)
C25 0.028(3) 0.039(3) 0.037(3) -0.010(2) 0.015(2) -0.012(2)
C27 0.043(3) 0.040(3) 0.042(3) -0.014(2) 0.012(2) -0.019(3)
C6 0.029(3) 0.040(3) 0.034(3) -0.013(2) 0.005(2) -0.005(2)
C13 0.047(3) 0.036(3) 0.054(3) -0.015(2) 0.026(3) -0.024(3)
C8 0.031(3) 0.044(3) 0.045(3) -0.012(2) 0.008(2) -0.005(2)
C9 0.040(3) 0.030(3) 0.046(3) -0.019(2) 0.000(2) -0.002(2)
C15 0.064(4) 0.079(4) 0.056(4) -0.031(3) 0.025(3) -0.054(4)
C20 0.042(3) 0.065(4) 0.084(5) -0.033(3) 0.012(3) -0.034(3)
C19 0.057(4) 0.049(3) 0.051(3) -0.012(3) 0.030(3) -0.018(3)
C7 0.053(4) 0.066(4) 0.034(3) -0.016(3) 0.007(3) -0.004(3)
C26 0.033(3) 0.073(5) 0.101(6) 0.013(4) -0.002(4) -0.024(3)
C14 0.034(3) 0.100(6) 0.066(4) -0.005(4) 0.002(3) -0.011(4)
C33 0.069(5) 0.100(6) 0.094(6) -0.029(5) 0.027(5) -0.033(5)
C28 0.080(5) 0.064(4) 0.061(4) -0.019(3) 0.026(4) -0.034(4)
C29 0.092(6) 0.046(3) 0.069(4) -0.031(3) 0.001(4) -0.027(4)
C30 0.078(5) 0.088(5) 0.089(5) -0.052(4) 0.034(4) -0.052(4)
C31 0.094(6) 0.065(4) 0.057(4) -0.033(3) 0.026(4) -0.035(4)
C32 0.076(5) 0.059(4) 0.070(5) -0.017(4) 0.000(4) -0.017(4)
C38 0.034(3) 0.051(3) 0.038(3) -0.019(2) 0.011(2) -0.024(3)
C37 0.050(3) 0.033(3) 0.032(3) -0.013(2) 0.011(2) -0.022(3)
C39 0.044(3) 0.033(3) 0.032(3) -0.014(2) 0.008(2) -0.006(2)
C35 0.098(6) 0.053(4) 0.056(4) -0.016(4) -0.003(4) -0.003(4)
C34 0.093(7) 0.080(6) 0.089(7) 0.002(5) -0.026(5) -0.028(5)
C36 0.128(8) 0.060(5) 0.066(5) -0.017(4) -0.040(5) -0.018(5)

loop_
_atom_type_symbol
_atom_type_description
_atom_type_scat_dispersion_real
_atom_type_scat_dispersion_imag
_atom_type_scat_source
C C 0.0033 0.0016 'International Tables Vol C Tables 4.2.6.8 and 6.1.1.4'
H H 0.0000 0.0000 'International Tables Vol C Tables 4.2.6.8 and 6.1.1.4'
Br Br -0.2901 2.4595 'International Tables Vol C Tables 4.2.6.8 and 6.1.1.4'
Fe Fe 0.3463 0.8444 'International Tables Vol C Tables 4.2.6.8 and 6.1.1.4'
N N 0.0061 0.0033 'International Tables Vol C Tables 4.2.6.8 and 6.1.1.4'

loop_
_geom_angle_atom_site_label_1
_geom_angle_atom_site_label_2
_geom_angle_atom_site_label_3
_geom_angle
_geom_angle_site_symmetry_1
_geom_angle_site_symmetry_3
Fe1 Br2 Fe1 86.38(2) 2_766 .
Br2 Fe1 Br2 93.62(2) 2_766 .
Br1 Fe1 Br2 112.23(3) . .
Br1 Fe1 Br2 110.67(3) . 2_766
C1 Fe1 Br2 117.02(11) . 2_766
C1 Fe1 Br2 116.52(12) . .
C1 Fe1 Br1 106.55(11) . .
C1 N2 C3 113.9(3) . .
C1 N2 C16 126.3(3) . .
C16 N2 C3 119.5(3) . .
C1 N1 C4 126.7(3) . .
C1 N1 C2 113.2(3) . .
C4 N1 C2 119.3(3) . .
N2 C1 Fe1 124.2(3) . .
N2 C1 N1 107.9(3) . .
N1 C1 Fe1 126.1(3) . .
C4 C5 C6 122.8(4) . .
C4 C5 C9 117.4(4) . .
C9 C5 C6 119.7(4) . .
C24 C23 H23 119.8 . .
C22 C23 H23 119.8 . .
C22 C23 C24 120.4(5) . .
C5 C4 N1 119.3(4) . .
C5 C4 C12 122.5(4) . .
C12 C4 N1 118.1(4) . .
C16 C17 C18 122.8(4) . .
C21 C17 C18 120.5(4) . .
C21 C17 C16 116.7(4) . .
C23 C24 C25 120.4(4) . .
C16 C24 C23 117.5(4) . .
C16 C24 C25 122.1(4) . .
N1 C2 H2A 111.1 . .
N1 C2 H2B 111.1 . .
N1 C2 C3 103.4(3) . .
H2A C2 H2B 109.1 . .
C3 C2 H2A 111.1 . .
C3 C2 H2B 111.1 . .
C17 C18 H18 107.8 . .
C17 C18 C20 111.8(4) . .
C17 C18 C19 111.1(4) . .
C20 C18 H18 107.8 . .
C19 C18 H18 107.8 . .
C19 C18 C20 110.4(4) . .
N2 C3 C2 101.7(3) . .
N2 C3 H3A 111.4 . .
N2 C3 H3B 111.4 . .
C2 C3 H3A 111.4 . .
C2 C3 H3B 111.4 . .
H3A C3 H3B 109.3 . .
C17 C16 N2 118.6(4) . .
C24 C16 N2 118.3(4) . .
C24 C16 C17 123.1(4) . .
C4 C12 C13 122.6(4) . .
C11 C12 C4 116.8(5) . .
C11 C12 C13 120.4(4) . .
C11 C10 H10 119.9 . .
C9 C10 H10 119.9 . .
C9 C10 C11 120.3(4) . .
C23 C22 H22 119.4 . .
C23 C22 C21 121.1(4) . .
C21 C22 H22 119.4 . .
C12 C11 H11 119.3 . .
C10 C11 C12 121.5(5) . .
C10 C11 H11 119.3 . .
C17 C21 H21 119.4 . .
C22 C21 C17 121.1(4) . .
C22 C21 H21 119.4 . .
C24 C25 H25 108.0 . .
C27 C25 C24 110.4(4) . .
C27 C25 H25 108.0 . .
C26 C25 C24 113.1(4) . .
C26 C25 H25 108.0 . .
C26 C25 C27 109.2(4) . .
C25 C27 H27A 109.5 . .
C25 C27 H27B 109.5 . .
C25 C27 H27C 109.5 . .
H27A C27 H27B 109.5 . .
H27A C27 H27C 109.5 . .
H27B C27 H27C 109.5 . .
C5 C6 H6 108.1 . .
C5 C6 C8 112.4(4) . .
C5 C6 C7 111.1(4) . .
C8 C6 H6 108.1 . .
C7 C6 H6 108.1 . .
C7 C6 C8 109.0(4) . .
C12 C13 H13 107.4 . .
C12 C13 C15 114.3(5) . .
C12 C13 C14 111.5(5) . .
C15 C13 H13 107.4 . .
C14 C13 H13 107.4 . .
C14 C13 C15 108.6(5) . .
C6 C8 H8A 109.5 . .
C6 C8 H8B 109.5 . .
C6 C8 H8C 109.5 . .
H8A C8 H8B 109.5 . .
H8A C8 H8C 109.5 . .
H8B C8 H8C 109.5 . .
C5 C9 H9 119.2 . .
C10 C9 C5 121.5(5) . .
C10 C9 H9 119.2 . .
C13 C15 H15A 109.5 . .
C13 C15 H15B 109.5 . .
C13 C15 H15C 109.5 . .
H15A C15 H15B 109.5 . .
H15A C15 H15C 109.5 . .
H15B C15 H15C 109.5 . .
C18 C20 H20A 109.5 . .
C18 C20 H20B 109.5 . .
C18 C20 H20C 109.5 . .
H20A C20 H20B 109.5 . .
H20A C20 H20C 109.5 . .
H20B C20 H20C 109.5 . .
C18 C19 H19A 109.5 . .
C18 C19 H19B 109.5 . .
C18 C19 H19C 109.5 . .
H19A C19 H19B 109.5 . .
H19A C19 H19C 109.5 . .
H19B C19 H19C 109.5 . .
C6 C7 H7A 109.5 . .
C6 C7 H7B 109.5 . .
C6 C7 H7C 109.5 . .
H7A C7 H7B 109.5 . .
H7A C7 H7C 109.5 . .
H7B C7 H7C 109.5 . .
C25 C26 H26A 109.5 . .
C25 C26 H26B 109.5 . .
C25 C26 H26C 109.5 . .
H26A C26 H26B 109.5 . .
H26A C26 H26C 109.5 . .
H26B C26 H26C 109.5 . .
C13 C14 H14A 109.5 . .
C13 C14 H14B 109.5 . .
C13 C14 H14C 109.5 . .
H14A C14 H14B 109.5 . .
H14A C14 H14C 109.5 . .
H14B C14 H14C 109.5 . .
C28 C33 H33 120.0 . .
C28 C33 C32 120.0 . .
C32 C33 H33 120.0 . .
C33 C28 H28 120.0 . .
C29 C28 C33 120.0 . .
C29 C28 H28 120.0 . .
C28 C29 H29 120.0 . .
C30 C29 C28 120.0 . .
C30 C29 H29 120.0 . .
C29 C30 H30 120.0 . .
C29 C30 C31 120.0 . .
C31 C30 H30 120.0 . .
C30 C31 H31 120.0 . .
C32 C31 C30 120.0 . .
C32 C31 H31 120.0 . .
C33 C32 H32 120.0 . .
C31 C32 C33 120.0 . .
C31 C32 H32 120.0 . .
C37 C38 H38 119.4 . .
C37 C38 C39 121.3(5) . .
C39 C38 H38 119.4 . .
C38 C37 H37 119.8 . .
C38 C37 C39 120.4(5) . 2_676
C39 C37 H37 119.8 2_676 .
C38 C39 C37 118.4(5) . 2_676
C38 C39 H39 120.8 . .
C37 C39 H39 120.8 2_676 .
C34 C35 H35 119.6 . .
C36 C35 H35 119.6 . .
C36 C35 C34 120.7(8) . .
C35 C34 H34 120.7 . .
C35 C34 C36 118.6(8) . 2_675
C36 C34 H34 120.7 2_675 .
C35 C36 C34 120.6(7) . 2_675
C35 C36 H36 119.7 . .
C34 C36 H36 119.7 2_675 .

loop_
_geom_bond_atom_site_label_1
_geom_bond_atom_site_label_2
_geom_bond_distance
_geom_bond_site_symmetry_2
Br2 Fe1 2.5051(8) 2_766
Br2 Fe1 2.5077(8) .
Br1 Fe1 2.3862(8) .
Fe1 Br2 2.5051(8) 2_766
Fe1 C1 2.107(4) .
N2 C1 1.329(5) .
N2 C3 1.476(5) .
N2 C16 1.446(5) .
N1 C1 1.341(5) .
N1 C4 1.445(5) .
N1 C2 1.459(5) .
C5 C4 1.393(6) .
C5 C6 1.524(7) .
C5 C9 1.397(6) .
C23 H23 0.9300 .
C23 C24 1.400(6) .
C23 C22 1.374(7) .
C4 C12 1.413(6) .
C17 C18 1.507(6) .
C17 C16 1.399(6) .
C17 C21 1.398(6) .
C24 C16 1.397(6) .
C24 C25 1.531(6) .
C2 H2A 0.9700 .
C2 H2B 0.9700 .
C2 C3 1.522(6) .
C18 H18 0.9800 .
C18 C20 1.542(7) .
C18 C19 1.527(7) .
C3 H3A 0.9700 .
C3 H3B 0.9700 .
C12 C11 1.392(6) .
C12 C13 1.509(7) .
C10 H10 0.9300 .
C10 C11 1.382(7) .
C10 C9 1.363(7) .
C22 H22 0.9300 .
C22 C21 1.375(7) .
C11 H11 0.9300 .
C21 H21 0.9300 .
C25 H25 0.9800 .
C25 C27 1.528(6) .
C25 C26 1.516(7) .
C27 H27A 0.9600 .
C27 H27B 0.9600 .
C27 H27C 0.9600 .
C6 H6 0.9800 .
C6 C8 1.529(7) .
C6 C7 1.527(7) .
C13 H13 0.9800 .
C13 C15 1.534(7) .
C13 C14 1.526(8) .
C8 H8A 0.9600 .
C8 H8B 0.9600 .
C8 H8C 0.9600 .
C9 H9 0.9300 .
C15 H15A 0.9600 .
C15 H15B 0.9600 .
C15 H15C 0.9600 .
C20 H20A 0.9600 .
C20 H20B 0.9600 .
C20 H20C 0.9600 .
C19 H19A 0.9600 .
C19 H19B 0.9600 .
C19 H19C 0.9600 .
C7 H7A 0.9600 .
C7 H7B 0.9600 .
C7 H7C 0.9600 .
C26 H26A 0.9600 .
C26 H26B 0.9600 .
C26 H26C 0.9600 .
C14 H14A 0.9600 .
C14 H14B 0.9600 .
C14 H14C 0.9600 .
C33 H33 0.9300 .
C33 C28 1.3900 .
C33 C32 1.3900 .
C28 H28 0.9300 .
C28 C29 1.3900 .
C29 H29 0.9300 .
C29 C30 1.3900 .
C30 H30 0.9300 .
C30 C31 1.3900 .
C31 H31 0.9300 .
C31 C32 1.3900 .
C32 H32 0.9300 .
C38 H38 0.9300 .
C38 C37 1.364(7) .
C38 C39 1.384(7) .
C37 H37 0.9300 .
C37 C39 1.394(7) 2_676
C39 C37 1.394(7) 2_676
C39 H39 0.9300 .
C35 H35 0.9300 .
C35 C34 1.363(11) .
C35 C36 1.337(11) .
C34 H34 0.9300 .
C34 C36 1.389(11) 2_675
C36 C34 1.389(11) 2_675
C36 H36 0.9300 .

loop_
_geom_torsion_atom_site_label_1
_geom_torsion_atom_site_label_2
_geom_torsion_atom_site_label_3
_geom_torsion_atom_site_label_4
_geom_torsion
_geom_torsion_site_symmetry_4
N1 C4 C12 C11 174.6(4) .
N1 C4 C12 C13 -1.3(6) .
N1 C2 C3 N2 2.1(5) .
C1 N2 C3 C2 -2.4(5) .
C1 N2 C16 C17 94.2(5) .
C1 N2 C16 C24 -87.7(5) .
C1 N1 C4 C5 -111.6(5) .
C1 N1 C4 C12 73.0(6) .
C1 N1 C2 C3 -1.4(5) .
C5 C4 C12 C11 -0.6(7) .
C5 C4 C12 C13 -176.5(4) .
C23 C24 C16 N2 -177.9(4) .
C23 C24 C16 C17 0.1(6) .
C23 C24 C25 C27 -79.6(5) .
C23 C24 C25 C26 43.1(7) .
C23 C22 C21 C17 0.1(7) .
C4 N1 C1 Fe1 25.2(6) .
C4 N1 C1 N2 -170.0(4) .
C4 N1 C2 C3 169.3(4) .
C4 C5 C6 C8 132.5(5) .
C4 C5 C6 C7 -105.0(5) .
C4 C5 C9 C10 -0.4(7) .
C4 C12 C11 C10 0.8(7) .
C4 C12 C13 C15 -144.4(5) .
C4 C12 C13 C14 92.0(6) .
C24 C23 C22 C21 -0.7(7) .
C2 N1 C1 Fe1 -164.9(3) .
C2 N1 C1 N2 -0.1(5) .
C2 N1 C4 C5 79.0(5) .
C2 N1 C4 C12 -96.3(5) .
C18 C17 C16 N2 -0.9(6) .
C18 C17 C16 C24 -178.9(4) .
C18 C17 C21 C22 178.8(4) .
C3 N2 C1 Fe1 166.9(3) .
C3 N2 C1 N1 1.6(5) .
C3 N2 C16 C17 -93.6(5) .
C3 N2 C16 C24 84.5(5) .
C16 N2 C1 Fe1 -20.6(6) .
C16 N2 C1 N1 174.2(4) .
C16 N2 C3 C2 -175.5(4) .
C16 C17 C18 C20 -133.2(5) .
C16 C17 C18 C19 103.0(5) .
C16 C17 C21 C22 0.6(6) .
C16 C24 C25 C27 98.4(5) .
C16 C24 C25 C26 -139.0(5) .
C22 C23 C24 C16 0.6(6) .
C22 C23 C24 C25 178.6(4) .
C11 C12 C13 C15 39.9(7) .
C11 C12 C13 C14 -83.8(6) .
C11 C10 C9 C5 0.6(8) .
C21 C17 C18 C20 48.7(6) .
C21 C17 C18 C19 -75.2(6) .
C21 C17 C16 N2 177.3(4) .
C21 C17 C16 C24 -0.7(6) .
C25 C24 C16 N2 4.1(6) .
C25 C24 C16 C17 -177.9(4) .
C6 C5 C4 N1 4.7(6) .
C6 C5 C4 C12 179.8(4) .
C6 C5 C9 C10 -179.9(5) .
C13 C12 C11 C10 176.8(5) .
C9 C5 C4 N1 -174.7(4) .
C9 C5 C4 C12 0.4(7) .
C9 C5 C6 C8 -48.1(6) .
C9 C5 C6 C7 74.4(6) .
C9 C10 C11 C12 -0.8(8) .
C33 C28 C29 C30 0.0 .
C28 C33 C32 C31 0.0 .
C28 C29 C30 C31 0.0 .
C29 C30 C31 C32 0.0 .
C30 C31 C32 C33 0.0 .
C32 C33 C28 C29 0.0 .
C37 C38 C39 C37 0.5(8) 2_676
C39 C38 C37 C39 -0.6(8) 2_676
C34 C35 C36 C34 3.0(13) 2_675
C36 C35 C34 C36 -2.9(13) 2_675
